data_7002864
loop_
_publ_author_name
'Wriedt, Mario'
'N\"ather, Christian'

_publ_section_title
;
 In situ solid state formation of copper(I) coordination polymers by
 thermal reduction of copper(II) precursor compounds: structure and
 reactivity of [Cu(NCS)2(pyrimidine)2]n
;
_journal_issue 46
_journal_name_full 'Dalton Transactions'
_journal_page_first 10192
_journal_page_last 10198
_journal_paper_doi 10.1039/b909838k
_journal_year 2009
_chemical_formula_moiety 'C10 H8 Cu N6 S2'
_chemical_formula_sum 'C10 H8 Cu N6 S2'
_chemical_formula_weight 339.88
_chemical_name_systematic
;
catena[bis(mu2-thiocyanato-N,S)
-bis(pyrimidine-N)-copper(II)]
;
_space_group_IT_number 2
_symmetry_cell_setting triclinic
_symmetry_space_group_name_Hall '-P 1'
_symmetry_space_group_name_H-M 'P -1'
_atom_sites_solution_hydrogens geom
_atom_sites_solution_primary direct
_atom_sites_solution_secondary difmap
_audit_creation_method SHELXL-97
_cell_angle_alpha 97.879(9)
_cell_angle_beta 97.745(9)
_cell_angle_gamma 115.761(8)
_cell_formula_units_Z 4
_cell_length_a 9.3335(7)
_cell_length_b 9.3730(7)
_cell_length_c 17.1942(13)
_cell_measurement_reflns_used 8000
_cell_measurement_temperature 170(2)
_cell_measurement_theta_max 25.9
_cell_measurement_theta_min 7.5
_cell_volume 1309.7(2)
_computing_structure_refinement 'SHELXL-97 (Sheldrick, 1997)'
_computing_structure_solution 'SHELXS-97 (Sheldrick, 1990)'
_diffrn_ambient_temperature 170(2)
_diffrn_measured_fraction_theta_full 0.961
_diffrn_measured_fraction_theta_max 0.961
_diffrn_measurement_device_type 'STOE IPDS-1'
_diffrn_measurement_method 'Phi scans'
_diffrn_radiation_monochromator graphite
_diffrn_radiation_source 'fine-focus sealed tube'
_diffrn_radiation_type MoK\a
_diffrn_radiation_wavelength 0.71073
_diffrn_reflns_av_R_equivalents 0.0354
_diffrn_reflns_av_sigmaI/netI 0.0409
_diffrn_reflns_limit_h_max 11
_diffrn_reflns_limit_h_min -11
_diffrn_reflns_limit_k_max 11
_diffrn_reflns_limit_k_min -11
_diffrn_reflns_limit_l_max 20
_diffrn_reflns_limit_l_min -21
_diffrn_reflns_number 10205
_diffrn_reflns_theta_full 26.02
_diffrn_reflns_theta_max 26.02
_diffrn_reflns_theta_min 2.45
_diffrn_standards_decay_% 0
_diffrn_standards_interval_time 0
_diffrn_standards_number 0
_exptl_absorpt_coefficient_mu 1.980
_exptl_absorpt_correction_T_max 0.849
_exptl_absorpt_correction_T_min 0.798
_exptl_absorpt_correction_type empirical
_exptl_absorpt_process_details Platon
_exptl_crystal_colour green
_exptl_crystal_density_diffrn 1.724
_exptl_crystal_density_method 'not measured'
_exptl_crystal_description block
_exptl_crystal_F_000 684
_exptl_crystal_size_max 0.12
_exptl_crystal_size_mid 0.09
_exptl_crystal_size_min 0.08
_refine_diff_density_max 0.484
_refine_diff_density_min -0.589
_refine_diff_density_rms 0.081
_refine_ls_extinction_coef 0.0027(8)
_refine_ls_extinction_expression Fc^*^=kFc[1+0.001xFc^2^\l^3^/sin(2\q)]^-1/4^
_refine_ls_extinction_method SHELXL
_refine_ls_goodness_of_fit_ref 0.983
_refine_ls_hydrogen_treatment constr
_refine_ls_matrix_type full
_refine_ls_number_parameters 348
_refine_ls_number_reflns 4967
_refine_ls_number_restraints 0
_refine_ls_restrained_S_all 0.983
_refine_ls_R_factor_all 0.0399
_refine_ls_R_factor_gt 0.0310
_refine_ls_shift/su_max 0.000
_refine_ls_shift/su_mean 0.000
_refine_ls_structure_factor_coef Fsqd
_refine_ls_weighting_details 'calc w=1/[\s^2^(Fo^2^)+(0.0492P)^2^+0.0000P] where P=(Fo^2^+2Fc^2^)/3'
_refine_ls_weighting_scheme calc
_refine_ls_wR_factor_gt 0.0743
_refine_ls_wR_factor_ref 0.0781
_reflns_number_gt 4258
_reflns_number_total 4967
_reflns_threshold_expression >2sigma(I)
_cod_data_source_file b909838k.txt
_cod_data_source_block ss109
_cod_original_cell_volume 1309.69(17)
_cod_database_code 7002864

loop_
_symmetry_equiv_pos_as_xyz
'x, y, z'
'-x, -y, -z'

loop_
_atom_site_label
_atom_site_type_symbol
_atom_site_fract_x
_atom_site_fract_y
_atom_site_fract_z
_atom_site_U_iso_or_equiv
_atom_site_adp_type
_atom_site_occupancy
_atom_site_symmetry_multiplicity
_atom_site_calc_flag
_atom_site_refinement_flags
_atom_site_disorder_assembly
_atom_site_disorder_group
Cu1 Cu 0.05079(5) 0.45896(5) 0.25199(3) 0.01213(10) Uani 1 1 d . . .
Cu2 Cu 0.5000 1.0000 0.5000 0.01318(15) Uani 1 2 d S . .
N1 N -0.0814(4) 0.5838(3) 0.25830(18) 0.0134(5) Uani 1 1 d . . .
N2 N -0.2775(4) 0.6318(4) 0.31804(19) 0.0229(7) Uani 1 1 d . . .
C1 C -0.1776(4) 0.5660(4) 0.3115(2) 0.0159(7) Uani 1 1 d . . .
H1 H -0.1741 0.4997 0.3481 0.019 Uiso 1 1 calc R . .
C2 C -0.2771(4) 0.7265(5) 0.2669(3) 0.0267(9) Uani 1 1 d . . .
H2 H -0.3450 0.7779 0.2697 0.032 Uiso 1 1 calc R . .
C3 C -0.1830(4) 0.7535(4) 0.2100(2) 0.0216(8) Uani 1 1 d . . .
H3 H -0.1854 0.8215 0.1742 0.026 Uiso 1 1 calc R . .
C4 C -0.0855(4) 0.6783(4) 0.2071(2) 0.0177(7) Uani 1 1 d . . .
H4 H -0.0200 0.6935 0.1682 0.021 Uiso 1 1 calc R . .
N11 N 0.1651(4) 0.3148(4) 0.24537(19) 0.0139(5) Uani 1 1 d . . .
N12 N 0.1482(4) 0.0631(4) 0.1832(2) 0.0277(7) Uani 1 1 d . . .
C11 C 0.0887(5) 0.1672(4) 0.1960(2) 0.0197(8) Uani 1 1 d . . .
H11 H -0.0189 0.1341 0.1672 0.024 Uiso 1 1 calc R . .
C12 C 0.2991(5) 0.1110(4) 0.2262(3) 0.0292(9) Uani 1 1 d . . .
H12 H 0.3471 0.0404 0.2191 0.035 Uiso 1 1 calc R . .
C13 C 0.3879(5) 0.2602(5) 0.2806(3) 0.0298(10) Uani 1 1 d . . .
H13 H 0.4932 0.2910 0.3114 0.036 Uiso 1 1 calc R . .
C14 C 0.3160(4) 0.3609(4) 0.2876(2) 0.0208(8) Uani 1 1 d . . .
H14 H 0.3741 0.4648 0.3230 0.025 Uiso 1 1 calc R . .
N51 N 0.1280(4) 0.5236(3) 0.36899(17) 0.0150(6) Uani 1 1 d . . .
C51 C 0.1786(4) 0.5942(4) 0.43560(19) 0.0113(7) Uani 1 1 d . . .
S51 S 0.25074(12) 0.69525(10) 0.52933(5) 0.0184(2) Uani 1 1 d . . .
N61 N -0.0358(4) 0.3883(3) 0.13580(17) 0.0155(6) Uani 1 1 d . . .
C61 C -0.1026(4) 0.3389(4) 0.06841(19) 0.0105(7) Uani 1 1 d . . .
S61 S -0.19753(11) 0.26541(11) -0.02644(5) 0.01605(19) Uani 1 1 d . . .
N22 N 0.9376(4) 0.9910(5) 0.6050(2) 0.0350(9) Uani 1 1 d . . .
N21 N 0.6774(4) 0.9292(3) 0.52845(17) 0.0156(6) Uani 1 1 d . . .
C21 C 0.8171(5) 1.0263(5) 0.5824(2) 0.0241(9) Uani 1 1 d . . .
H21 H 0.8312 1.1301 0.6068 0.029 Uiso 1 1 calc R . .
C22 C 0.9151(5) 0.8444(6) 0.5702(3) 0.0327(10) Uani 1 1 d . . .
H22 H 0.9981 0.8140 0.5847 0.039 Uiso 1 1 calc R . .
C23 C 0.7764(6) 0.7356(5) 0.5142(2) 0.0315(10) Uani 1 1 d . . .
H23 H 0.7621 0.6314 0.4904 0.038 Uiso 1 1 calc R . .
C24 C 0.6591(5) 0.7839(5) 0.4940(2) 0.0242(9) Uani 1 1 d . . .
H24 H 0.5629 0.7122 0.4546 0.029 Uiso 1 1 calc R . .
N41 N 0.4551(4) 0.8928(3) 0.38766(18) 0.0161(6) Uani 1 1 d . . .
C41 C 0.4006(4) 0.8227(4) 0.3212(2) 0.0110(7) Uani 1 1 d . . .
S41 S 0.32315(11) 0.72358(10) 0.22751(5) 0.01407(18) Uani 1 1 d . . .
Cu3 Cu -0.5000 0.0000 0.0000 0.01472(15) Uani 1 2 d S . .
N31 N -0.5876(4) 0.1637(3) 0.02763(17) 0.0156(6) Uani 1 1 d . . .
N32 N -0.5383(5) 0.4262(4) 0.0930(2) 0.0366(9) Uani 1 1 d . . .
C31 C -0.4946(5) 0.3100(5) 0.0762(2) 0.0245(9) Uani 1 1 d . . .
H31 H -0.3873 0.3331 0.1009 0.029 Uiso 1 1 calc R . .
C32 C -0.6913(6) 0.3894(5) 0.0581(3) 0.0339(10) Uani 1 1 d . . .
H32 H -0.7279 0.4688 0.0684 0.041 Uiso 1 1 calc R . .
C33 C -0.7963(5) 0.2430(5) 0.0085(3) 0.0282(9) Uani 1 1 d . . .
H33 H -0.9041 0.2196 -0.0154 0.034 Uiso 1 1 calc R . .
C34 C -0.7405(4) 0.1305(5) -0.0056(2) 0.0202(8) Uani 1 1 d . . .
H34 H -0.8114 0.0270 -0.0395 0.024 Uiso 1 1 calc R . .
N71 N -0.3983(4) 0.0427(4) 0.11185(18) 0.0178(7) Uani 1 1 d . . .
S71 S -0.24872(12) 0.15777(11) 0.27539(5) 0.0186(2) Uani 1 1 d . . .
C71 C -0.3366(4) 0.0912(4) 0.18034(19) 0.0110(7) Uani 1 1 d . . .

loop_
_atom_site_aniso_label
_atom_site_aniso_U_11
_atom_site_aniso_U_22
_atom_site_aniso_U_33
_atom_site_aniso_U_23
_atom_site_aniso_U_13
_atom_site_aniso_U_12
Cu1 0.0171(2) 0.0145(2) 0.00470(17) -0.00256(14) -0.00187(16) 0.00981(15)
Cu2 0.0169(3) 0.0139(3) 0.0058(3) -0.0043(2) -0.0040(2) 0.0082(2)
N1 0.0139(14) 0.0130(14) 0.0117(13) 0.0013(11) 0.0022(11) 0.0055(10)
N2 0.0184(16) 0.0204(16) 0.0306(17) 0.0048(13) 0.0085(14) 0.0089(13)
C1 0.0152(17) 0.0140(16) 0.0164(17) 0.0010(13) 0.0013(14) 0.0062(13)
C2 0.0182(19) 0.026(2) 0.044(3) 0.0099(17) 0.0098(17) 0.0158(17)
C3 0.0218(19) 0.0197(18) 0.029(2) 0.0126(15) 0.0055(16) 0.0127(15)
C4 0.0169(17) 0.0178(17) 0.0138(16) 0.0030(13) 0.0012(14) 0.0046(14)
N11 0.0152(15) 0.0141(14) 0.0111(12) 0.0013(11) 0.0019(12) 0.0063(10)
N12 0.0335(19) 0.0199(16) 0.0361(19) 0.0070(14) 0.0152(16) 0.0155(15)
C11 0.0245(19) 0.0137(16) 0.0182(18) -0.0034(13) 0.0026(15) 0.0091(15)
C12 0.029(2) 0.0197(19) 0.054(3) 0.0165(17) 0.025(2) 0.0179(17)
C13 0.0182(19) 0.029(2) 0.050(3) 0.0193(19) 0.0086(19) 0.0143(17)
C14 0.0188(18) 0.0173(17) 0.0246(19) 0.0041(15) 0.0034(16) 0.0074(14)
N51 0.0203(15) 0.0122(13) 0.0118(15) 0.0018(11) 0.0011(12) 0.0080(11)
C51 0.0134(16) 0.0103(15) 0.0101(17) 0.0047(13) 0.0008(13) 0.0052(13)
S51 0.0269(5) 0.0152(4) 0.0058(4) -0.0012(3) 0.0013(3) 0.0049(4)
N61 0.0173(15) 0.0167(14) 0.0106(14) 0.0012(11) -0.0001(12) 0.0075(12)
C61 0.0117(15) 0.0103(15) 0.0117(16) 0.0042(12) 0.0032(13) 0.0063(12)
S61 0.0186(4) 0.0197(4) 0.0054(4) -0.0003(3) -0.0025(3) 0.0072(3)
N22 0.0263(19) 0.040(2) 0.039(2) 0.0105(17) -0.0024(16) 0.0181(16)
N21 0.0210(16) 0.0136(14) 0.0114(14) 0.0001(11) 0.0002(12) 0.0090(12)
C21 0.0196(19) 0.0194(18) 0.028(2) 0.0007(15) -0.0045(16) 0.0083(15)
C22 0.035(2) 0.049(3) 0.030(2) 0.016(2) 0.0071(19) 0.031(2)
C23 0.054(3) 0.036(2) 0.021(2) 0.0057(17) 0.007(2) 0.036(2)
C24 0.036(2) 0.0203(19) 0.0164(18) -0.0011(15) -0.0028(17) 0.0175(17)
N41 0.0178(15) 0.0143(14) 0.0118(15) -0.0005(12) 0.0001(12) 0.0053(12)
C41 0.0121(16) 0.0073(14) 0.0118(16) 0.0000(12) 0.0008(13) 0.0039(12)
S41 0.0166(4) 0.0142(4) 0.0062(4) -0.0020(3) 0.0000(3) 0.0043(3)
Cu3 0.0189(3) 0.0197(3) 0.0054(3) -0.0047(2) -0.0039(2) 0.0127(3)
N31 0.0182(15) 0.0183(15) 0.0108(14) -0.0005(11) 0.0029(12) 0.0101(12)
N32 0.040(2) 0.0232(18) 0.046(2) -0.0058(16) 0.0120(19) 0.0175(16)
C31 0.0210(19) 0.024(2) 0.023(2) -0.0077(16) 0.0005(16) 0.0106(16)
C32 0.044(3) 0.030(2) 0.046(3) 0.012(2) 0.023(2) 0.029(2)
C33 0.031(2) 0.045(2) 0.026(2) 0.0155(18) 0.0132(18) 0.029(2)
C34 0.0171(18) 0.0264(19) 0.0187(18) 0.0036(15) 0.0011(15) 0.0127(15)
N71 0.0176(15) 0.0191(15) 0.0136(15) 0.0001(12) 0.0001(13) 0.0077(12)
S71 0.0218(5) 0.0211(4) 0.0056(4) -0.0010(3) -0.0025(3) 0.0060(4)
C71 0.0120(16) 0.0121(15) 0.0104(16) 0.0012(12) 0.0026(13) 0.0071(12)

loop_
_atom_type_symbol
_atom_type_description
_atom_type_scat_dispersion_real
_atom_type_scat_dispersion_imag
_atom_type_scat_source
C C 0.0033 0.0016 'International Tables Vol C Tables 4.2.6.8 and 6.1.1.4'
H H 0.0000 0.0000 'International Tables Vol C Tables 4.2.6.8 and 6.1.1.4'
N N 0.0061 0.0033 'International Tables Vol C Tables 4.2.6.8 and 6.1.1.4'
S S 0.1246 0.1234 'International Tables Vol C Tables 4.2.6.8 and 6.1.1.4'
Cu Cu 0.3201 1.2651 'International Tables Vol C Tables 4.2.6.8 and 6.1.1.4'

loop_
_geom_angle_atom_site_label_1
_geom_angle_atom_site_label_2
_geom_angle_atom_site_label_3
_geom_angle
_geom_angle_site_symmetry_1
_geom_angle_site_symmetry_3
_geom_angle_publ_flag
N61 Cu1 N51 177.48(14) . . ?
N61 Cu1 N1 88.98(13) . . ?
N51 Cu1 N1 90.16(13) . . ?
N61 Cu1 N11 90.18(13) . . ?
N51 Cu1 N11 90.47(13) . . ?
N1 Cu1 N11 174.86(12) . . ?
N61 Cu1 S41 89.73(9) . . ?
N51 Cu1 S41 92.68(9) . . ?
N1 Cu1 S41 93.19(9) . . ?
N11 Cu1 S41 91.87(9) . . ?
N41 Cu2 N41 180.000(1) . 2_676 ?
N41 Cu2 N21 89.71(12) . 2_676 ?
N41 Cu2 N21 90.29(12) 2_676 2_676 ?
N41 Cu2 N21 90.29(12) . . ?
N41 Cu2 N21 89.71(12) 2_676 . ?
N21 Cu2 N21 180.00(16) 2_676 . ?
C4 N1 C1 116.8(3) . . ?
C4 N1 Cu1 122.4(3) . . ?
C1 N1 Cu1 120.7(2) . . ?
C1 N2 C2 115.2(3) . . ?
N2 C1 N1 126.5(3) . . ?
N2 C2 C3 123.1(3) . . ?
C4 C3 C2 117.5(3) . . ?
N1 C4 C3 121.0(3) . . ?
C11 N11 C14 117.0(3) . . ?
C11 N11 Cu1 119.6(2) . . ?
C14 N11 Cu1 123.4(2) . . ?
C11 N12 C12 115.6(3) . . ?
N12 C11 N11 126.6(3) . . ?
N12 C12 C13 122.6(3) . . ?
C14 C13 C12 117.0(3) . . ?
N11 C14 C13 121.2(3) . . ?
C51 N51 Cu1 165.3(3) . . ?
N51 C51 S51 179.5(3) . . ?
C61 N61 Cu1 173.2(3) . . ?
N61 C61 S61 178.8(3) . . ?
C21 N22 C22 115.9(4) . . ?
C24 N21 C21 116.5(3) . . ?
C24 N21 Cu2 121.6(2) . . ?
C21 N21 Cu2 121.9(2) . . ?
N22 C21 N21 126.2(4) . . ?
N22 C22 C23 122.5(4) . . ?
C22 C23 C24 117.3(4) . . ?
N21 C24 C23 121.5(4) . . ?
C41 N41 Cu2 168.1(3) . . ?
N41 C41 S41 179.8(4) . . ?
C41 S41 Cu1 98.17(12) . . ?
N71 Cu3 N71 180.0(2) 2_455 . ?
N71 Cu3 N31 90.28(12) 2_455 2_455 ?
N71 Cu3 N31 89.72(12) . 2_455 ?
N71 Cu3 N31 89.72(12) 2_455 . ?
N71 Cu3 N31 90.28(12) . . ?
N31 Cu3 N31 180.00(12) 2_455 . ?
C31 N31 C34 116.6(3) . . ?
C31 N31 Cu3 122.3(3) . . ?
C34 N31 Cu3 121.0(2) . . ?
C31 N32 C32 115.7(4) . . ?
N32 C31 N31 126.1(4) . . ?
N32 C32 C33 122.7(4) . . ?
C32 C33 C34 117.5(4) . . ?
N31 C34 C33 121.3(4) . . ?
C71 N71 Cu3 169.6(3) . . ?
N71 C71 S71 179.1(3) . . ?

loop_
_geom_bond_atom_site_label_1
_geom_bond_atom_site_label_2
_geom_bond_distance
_geom_bond_site_symmetry_2
_geom_bond_publ_flag
Cu1 N61 1.954(3) . ?
Cu1 N51 1.957(3) . ?
Cu1 N1 2.040(2) . ?
Cu1 N11 2.054(2) . ?
Cu1 S41 2.8081(10) . ?
Cu2 N41 1.949(3) . ?
Cu2 N41 1.949(3) 2_676 ?
Cu2 N21 2.060(3) 2_676 ?
Cu2 N21 2.060(3) . ?
N1 C4 1.339(4) . ?
N1 C1 1.343(5) . ?
N2 C1 1.331(5) . ?
N2 C2 1.332(5) . ?
C2 C3 1.378(6) . ?
C3 C4 1.374(5) . ?
N11 C11 1.342(4) . ?
N11 C14 1.344(5) . ?
N12 C11 1.325(5) . ?
N12 C12 1.345(5) . ?
C12 C13 1.393(5) . ?
C13 C14 1.377(5) . ?
N51 C51 1.161(4) . ?
C51 S51 1.638(3) . ?
N61 C61 1.163(4) . ?
C61 S61 1.641(3) . ?
N22 C21 1.329(5) . ?
N22 C22 1.335(6) . ?
N21 C24 1.336(5) . ?
N21 C21 1.342(5) . ?
C22 C23 1.374(6) . ?
C23 C24 1.377(6) . ?
N41 C41 1.159(4) . ?
C41 S41 1.635(3) . ?
Cu3 N71 1.930(3) 2_455 ?
Cu3 N71 1.930(3) . ?
Cu3 N31 2.061(3) 2_455 ?
Cu3 N31 2.061(3) . ?
N31 C31 1.337(5) . ?
N31 C34 1.343(5) . ?
N32 C31 1.329(5) . ?
N32 C32 1.342(6) . ?
C32 C33 1.362(6) . ?
C33 C34 1.372(6) . ?
N71 C71 1.170(4) . ?
S71 C71 1.627(3) . ?
